data_7001421
loop_
_publ_author_name
'Weitershaus, Katharina'
'Ward, Benjamin D.'
'Kubiak, Raphael'
'M\"uller, Carsten'
'Wadepohl, Hubert'
'Doye, Sven'
'Gade, Lutz H.'

_publ_section_title
;
 Titanium hydroamination catalysts bearing a 2-aminopyrrolinato
 spectator ligand: monitoring the individual reaction steps
;
_journal_issue 23
_journal_name_full 'Dalton Transactions'
_journal_page_first 4586
_journal_page_last 4602
_journal_paper_doi 10.1039/b902038a
_journal_year 2009
_chemical_formula_sum 'C31 H41 N3 Ti'
_chemical_formula_weight 503.57
_space_group_IT_number 15
_symmetry_cell_setting monoclinic
_symmetry_Int_Tables_number 15
_symmetry_space_group_name_Hall '-C 2yc'
_symmetry_space_group_name_H-M 'C 1 2/c 1'
_atom_sites_solution_hydrogens geom
_atom_sites_solution_primary direct
_atom_sites_solution_secondary difmap
_audit_block_code 692
_audit_creation_method SHELXL-97
_cell_angle_alpha 90.00
_cell_angle_beta 116.658(2)
_cell_angle_gamma 90.00
_cell_formula_units_Z 8
_cell_length_a 17.143(2)
_cell_length_b 25.070(3)
_cell_length_c 14.5813(18)
_cell_measurement_temperature 100(2)
_cell_volume 5600.5(12)
_computing_cell_refinement 'SAINT (Bruker AXS, 1997-2006)'
_computing_data_collection 'SMART (Bruker AXS, 1997-2003)'
_computing_data_reduction 'SAINT (Bruker AXS, 1997-2006)'
_computing_molecular_graphics 'PLATON (Spek, 1980-2005)'
_computing_publication_material 'SHELXL-97 (Sheldrick, 1997)'
_computing_structure_refinement 'SHELXL-97 (Sheldrick, 1997)'
_computing_structure_solution 'DIRDIF (Beurskens, 1999-2007)'
_diffrn_ambient_temperature 100(2)
_diffrn_measured_fraction_theta_full 0.999
_diffrn_measured_fraction_theta_max 0.999
_diffrn_measurement_device_type 'CCD area detector (Bruker AXS Smart 1000)'
_diffrn_measurement_method '\f- and \w-scans'
_diffrn_radiation_monochromator graphite
_diffrn_radiation_probe x-ray
_diffrn_radiation_type MoK\a
_diffrn_radiation_wavelength 0.71073
_diffrn_reflns_av_R_equivalents 0.0537
_diffrn_reflns_av_sigmaI/netI 0.0342
_diffrn_reflns_limit_h_max 21
_diffrn_reflns_limit_h_min -24
_diffrn_reflns_limit_k_max 35
_diffrn_reflns_limit_k_min 0
_diffrn_reflns_limit_l_max 20
_diffrn_reflns_limit_l_min 0
_diffrn_reflns_number 57812
_diffrn_reflns_theta_full 30.03
_diffrn_reflns_theta_max 30.03
_diffrn_reflns_theta_min 2.25
_diffrn_source 'fine-focus sealed tube'
_exptl_absorpt_coefficient_mu 0.329
_exptl_absorpt_correction_T_max 0.7464
_exptl_absorpt_correction_T_min 0.5941
_exptl_absorpt_correction_type multi-scan
_exptl_absorpt_process_details 'SADABS (Bruker AXS, 2004-2007)'
_exptl_crystal_colour brown
_exptl_crystal_density_diffrn 1.194
_exptl_crystal_density_method 'not measured'
_exptl_crystal_description needle
_exptl_crystal_F_000 2160
_exptl_crystal_size_max 0.40
_exptl_crystal_size_mid 0.10
_exptl_crystal_size_min 0.10
_refine_diff_density_max 0.501
_refine_diff_density_min -0.397
_refine_diff_density_rms 0.067
_refine_ls_abs_structure_details 'Flack H D (1983), Acta Cryst. A39, 876-881'
_refine_ls_extinction_method none
_refine_ls_goodness_of_fit_ref 1.031
_refine_ls_hydrogen_treatment constr
_refine_ls_matrix_type full
_refine_ls_number_parameters 326
_refine_ls_number_reflns 8193
_refine_ls_number_restraints 0
_refine_ls_restrained_S_all 1.031
_refine_ls_R_factor_all 0.0680
_refine_ls_R_factor_gt 0.0398
_refine_ls_shift/su_max 0.001
_refine_ls_shift/su_mean 0.000
_refine_ls_structure_factor_coef Fsqd
_refine_ls_weighting_details 'calc w=1/[\s^2^(Fo^2^)+(0.0383P)^2^+11.1074P] where P=(Fo^2^+2Fc^2^)/3'
_refine_ls_weighting_scheme calc
_refine_ls_wR_factor_gt 0.0930
_refine_ls_wR_factor_ref 0.1136
_reflns_number_gt 6171
_reflns_number_total 8193
_reflns_threshold_expression >2sigma(I)
_cod_data_source_file b902038a.txt
_cod_data_source_block complex_3
_cod_original_cell_volume 5600.4(12)
_cod_original_sg_symbol_H-M 'C 2/c'
_cod_database_code 7001421
_audit_block_refno ga_kw18

loop_
_symmetry_equiv_pos_as_xyz
'x, y, z'
'-x, y, -z+1/2'
'x+1/2, y+1/2, z'
'-x+1/2, y+1/2, -z+1/2'
'-x, -y, -z'
'x, -y, z-1/2'
'-x+1/2, -y+1/2, -z'
'x+1/2, -y+1/2, z-1/2'

loop_
_atom_site_label
_atom_site_type_symbol
_atom_site_fract_x
_atom_site_fract_y
_atom_site_fract_z
_atom_site_U_iso_or_equiv
_atom_site_adp_type
_atom_site_occupancy
_atom_site_symmetry_multiplicity
_atom_site_calc_flag
_atom_site_refinement_flags
_atom_site_disorder_assembly
_atom_site_disorder_group
C1 C 0.08299(12) 0.25978(7) -0.05132(14) 0.0241(3) Uani 1 1 d . . .
H1A H 0.1034 0.2839 0.0088 0.029 Uiso 1 1 calc R . .
H1B H 0.0184 0.2582 -0.0835 0.029 Uiso 1 1 calc R . .
C2 C 0.11415(12) 0.27957(8) -0.12797(16) 0.0307(4) Uani 1 1 d . . .
H2A H 0.1538 0.3105 -0.0997 0.037 Uiso 1 1 calc R . .
H2B H 0.0639 0.2906 -0.1927 0.037 Uiso 1 1 calc R . .
C3 C 0.16253(11) 0.23258(7) -0.14709(13) 0.0217(3) Uani 1 1 d . . .
H3A H 0.1310 0.2195 -0.2185 0.026 Uiso 1 1 calc R . .
H3B H 0.2226 0.2428 -0.1331 0.026 Uiso 1 1 calc R . .
C4 C 0.16317(10) 0.19120(6) -0.07167(12) 0.0173(3) Uani 1 1 d . . .
C5 C 0.25322(10) 0.11579(7) -0.07822(13) 0.0201(3) Uani 1 1 d . . .
C6 C 0.29597(11) 0.07083(7) -0.02065(14) 0.0234(3) Uani 1 1 d . . .
H6 H 0.2893 0.0622 0.0389 0.028 Uiso 1 1 calc R . .
C7 C 0.34786(11) 0.03850(7) -0.04801(15) 0.0271(4) Uani 1 1 d . . .
C8 C 0.35777(12) 0.05186(8) -0.13501(16) 0.0298(4) Uani 1 1 d . . .
H8 H 0.3932 0.0302 -0.1546 0.036 Uiso 1 1 calc R . .
C9 C 0.31676(12) 0.09628(8) -0.19356(15) 0.0278(4) Uani 1 1 d . . .
C10 C 0.26508(11) 0.12859(7) -0.16473(13) 0.0224(3) Uani 1 1 d . . .
H10 H 0.2378 0.1594 -0.2040 0.027 Uiso 1 1 calc R . .
C11 C 0.38950(14) -0.01070(8) 0.01432(19) 0.0382(5) Uani 1 1 d . . .
H11A H 0.4042 -0.0041 0.0865 0.057 Uiso 1 1 calc R . .
H11B H 0.4427 -0.0193 0.0082 0.057 Uiso 1 1 calc R . .
H11C H 0.3486 -0.0407 -0.0112 0.057 Uiso 1 1 calc R . .
C12 C 0.32493(15) 0.10927(9) -0.29011(17) 0.0375(5) Uani 1 1 d . . .
H12A H 0.3643 0.0836 -0.2987 0.056 Uiso 1 1 calc R . .
H12B H 0.3485 0.1454 -0.2848 0.056 Uiso 1 1 calc R . .
H12C H 0.2673 0.1073 -0.3495 0.056 Uiso 1 1 calc R . .
C13 C 0.29979(10) 0.16121(6) 0.28928(12) 0.0176(3) Uani 1 1 d . . .
C14 C 0.37816(10) 0.13155(6) 0.33689(13) 0.0196(3) Uani 1 1 d . . .
C15 C 0.43412(11) 0.14025(7) 0.44006(13) 0.0240(3) Uani 1 1 d . . .
H15 H 0.4867 0.1203 0.4716 0.029 Uiso 1 1 calc R . .
C16 C 0.41539(11) 0.17731(7) 0.49854(13) 0.0243(3) Uani 1 1 d . . .
C17 C 0.33929(11) 0.20715(7) 0.45047(13) 0.0228(3) Uani 1 1 d . . .
H17 H 0.3263 0.2331 0.4891 0.027 Uiso 1 1 calc R . .
C18 C 0.28133(10) 0.20011(7) 0.34682(13) 0.0195(3) Uani 1 1 d . . .
C19 C 0.39919(11) 0.09037(7) 0.27640(15) 0.0255(4) Uani 1 1 d . . .
H19A H 0.4567 0.0749 0.3194 0.038 Uiso 1 1 calc R . .
H19B H 0.3996 0.1072 0.2159 0.038 Uiso 1 1 calc R . .
H19C H 0.3549 0.0621 0.2544 0.038 Uiso 1 1 calc R . .
C20 C 0.47607(13) 0.18437(9) 0.61149(14) 0.0335(4) Uani 1 1 d . . .
H20A H 0.4508 0.2102 0.6411 0.050 Uiso 1 1 calc R . .
H20B H 0.5327 0.1975 0.6198 0.050 Uiso 1 1 calc R . .
H20C H 0.4839 0.1500 0.6467 0.050 Uiso 1 1 calc R . .
C21 C 0.19929(11) 0.23286(7) 0.29747(14) 0.0249(3) Uani 1 1 d . . .
H21A H 0.2013 0.2615 0.3442 0.037 Uiso 1 1 calc R . .
H21B H 0.1486 0.2100 0.2826 0.037 Uiso 1 1 calc R . .
H21C H 0.1945 0.2484 0.2335 0.037 Uiso 1 1 calc R . .
C22 C 0.01037(10) 0.10541(7) -0.03108(13) 0.0216(3) Uani 1 1 d . . .
C23 C 0.06645(11) 0.06188(7) -0.01729(13) 0.0225(3) Uani 1 1 d . . .
C24 C 0.11225(10) 0.05100(6) 0.08968(13) 0.0205(3) Uani 1 1 d . . .
C25 C 0.08304(10) 0.08736(6) 0.14225(13) 0.0193(3) Uani 1 1 d . . .
C26 C 0.02050(10) 0.12168(7) 0.06727(13) 0.0196(3) Uani 1 1 d . . .
C27 C -0.04934(12) 0.13073(8) -0.13166(14) 0.0326(4) Uani 1 1 d . . .
H27A H -0.0165 0.1389 -0.1702 0.049 Uiso 1 1 calc R . .
H27B H -0.0735 0.1637 -0.1190 0.049 Uiso 1 1 calc R . .
H27C H -0.0970 0.1061 -0.1714 0.049 Uiso 1 1 calc R . .
C28 C 0.07307(14) 0.03058(8) -0.10133(16) 0.0354(4) Uani 1 1 d . . .
H28A H 0.0260 0.0042 -0.1285 0.053 Uiso 1 1 calc R . .
H28B H 0.1296 0.0123 -0.0739 0.053 Uiso 1 1 calc R . .
H28C H 0.0680 0.0548 -0.1565 0.053 Uiso 1 1 calc R . .
C29 C 0.17361(12) 0.00518(7) 0.13776(18) 0.0335(4) Uani 1 1 d . . .
H29A H 0.1399 -0.0276 0.1298 0.050 Uiso 1 1 calc R . .
H29B H 0.2095 0.0124 0.2109 0.050 Uiso 1 1 calc R . .
H29C H 0.2114 0.0008 0.1040 0.050 Uiso 1 1 calc R . .
C30 C 0.11192(12) 0.08741(8) 0.25571(13) 0.0273(4) Uani 1 1 d . . .
H30A H 0.0812 0.0592 0.2730 0.041 Uiso 1 1 calc R . .
H30B H 0.0985 0.1221 0.2764 0.041 Uiso 1 1 calc R . .
H30C H 0.1750 0.0810 0.2920 0.041 Uiso 1 1 calc R . .
C31 C -0.02767(12) 0.16700(8) 0.08579(16) 0.0295(4) Uani 1 1 d . . .
H31A H -0.0259 0.1982 0.0462 0.044 Uiso 1 1 calc R . .
H31B H -0.0001 0.1759 0.1590 0.044 Uiso 1 1 calc R . .
H31C H -0.0885 0.1566 0.0643 0.044 Uiso 1 1 calc R . .
N1 N 0.12015(9) 0.20666(5) -0.02019(11) 0.0187(3) Uani 1 1 d . . .
N2 N 0.19956(9) 0.14283(6) -0.04480(11) 0.0202(3) Uani 1 1 d . . .
N3 N 0.24227(8) 0.15289(5) 0.18745(10) 0.0171(3) Uani 1 1 d . . .
Ti Ti 0.156334(17) 0.137421(11) 0.06919(2) 0.01464(7) Uani 1 1 d . . .

loop_
_atom_site_aniso_label
_atom_site_aniso_U_11
_atom_site_aniso_U_22
_atom_site_aniso_U_33
_atom_site_aniso_U_23
_atom_site_aniso_U_13
_atom_site_aniso_U_12
C1 0.0284(8) 0.0178(7) 0.0252(9) 0.0021(6) 0.0113(7) 0.0025(6)
C2 0.0236(8) 0.0347(10) 0.0366(10) 0.0180(8) 0.0159(8) 0.0097(7)
C3 0.0252(8) 0.0221(8) 0.0173(7) 0.0003(6) 0.0091(6) -0.0060(6)
C4 0.0144(6) 0.0213(7) 0.0139(7) -0.0005(5) 0.0043(5) -0.0027(5)
C5 0.0159(7) 0.0240(8) 0.0206(8) -0.0062(6) 0.0084(6) -0.0042(6)
C6 0.0196(7) 0.0266(8) 0.0249(8) -0.0037(6) 0.0109(7) -0.0002(6)
C7 0.0181(8) 0.0280(9) 0.0339(10) -0.0105(7) 0.0106(7) -0.0013(6)
C8 0.0217(8) 0.0331(9) 0.0402(11) -0.0194(8) 0.0190(8) -0.0081(7)
C9 0.0253(8) 0.0339(9) 0.0305(9) -0.0171(7) 0.0182(8) -0.0151(7)
C10 0.0210(7) 0.0261(8) 0.0219(8) -0.0082(6) 0.0113(6) -0.0084(6)
C11 0.0311(10) 0.0326(10) 0.0514(13) -0.0035(9) 0.0190(10) 0.0102(8)
C12 0.0448(12) 0.0428(12) 0.0388(11) -0.0183(9) 0.0312(10) -0.0154(9)
C13 0.0138(6) 0.0198(7) 0.0177(7) 0.0035(6) 0.0059(6) -0.0020(5)
C14 0.0149(7) 0.0192(7) 0.0227(8) 0.0050(6) 0.0066(6) -0.0017(5)
C15 0.0151(7) 0.0248(8) 0.0250(8) 0.0086(6) 0.0026(6) -0.0034(6)
C16 0.0191(7) 0.0298(9) 0.0182(8) 0.0044(6) 0.0031(6) -0.0079(6)
C17 0.0223(8) 0.0262(8) 0.0193(8) -0.0005(6) 0.0088(7) -0.0050(6)
C18 0.0162(7) 0.0228(7) 0.0181(7) 0.0029(6) 0.0064(6) -0.0016(6)
C19 0.0199(8) 0.0227(8) 0.0315(9) 0.0041(7) 0.0094(7) 0.0029(6)
C20 0.0254(9) 0.0451(11) 0.0203(9) 0.0053(8) 0.0016(7) -0.0094(8)
C21 0.0222(8) 0.0298(9) 0.0222(8) 0.0005(7) 0.0095(7) 0.0043(6)
C22 0.0156(7) 0.0254(8) 0.0195(8) 0.0033(6) 0.0041(6) -0.0029(6)
C23 0.0206(7) 0.0225(8) 0.0239(8) -0.0044(6) 0.0095(6) -0.0056(6)
C24 0.0164(7) 0.0165(7) 0.0261(8) 0.0029(6) 0.0072(6) -0.0011(5)
C25 0.0170(7) 0.0208(7) 0.0200(7) 0.0038(6) 0.0083(6) -0.0024(6)
C26 0.0147(7) 0.0220(7) 0.0227(8) 0.0045(6) 0.0087(6) 0.0005(5)
C27 0.0240(8) 0.0388(11) 0.0227(9) 0.0080(7) -0.0006(7) -0.0058(7)
C28 0.0363(10) 0.0352(10) 0.0349(11) -0.0170(8) 0.0161(9) -0.0104(8)
C29 0.0242(9) 0.0203(8) 0.0522(13) 0.0087(8) 0.0139(9) 0.0037(7)
C30 0.0264(8) 0.0354(10) 0.0205(8) 0.0080(7) 0.0110(7) -0.0031(7)
C31 0.0249(9) 0.0297(9) 0.0401(11) 0.0067(8) 0.0201(8) 0.0068(7)
N1 0.0182(6) 0.0199(6) 0.0187(6) 0.0033(5) 0.0087(5) 0.0015(5)
N2 0.0205(6) 0.0234(7) 0.0192(6) 0.0013(5) 0.0112(5) 0.0029(5)
N3 0.0151(6) 0.0188(6) 0.0171(6) 0.0018(5) 0.0071(5) -0.0007(5)
Ti 0.01314(12) 0.01627(12) 0.01437(13) 0.00129(10) 0.00605(10) 0.00066(9)

loop_
_atom_type_symbol
_atom_type_description
_atom_type_scat_dispersion_real
_atom_type_scat_dispersion_imag
_atom_type_scat_source
C C 0.0033 0.0016 'International Tables Vol C Tables 4.2.6.8 and 6.1.1.4'
H H 0.0000 0.0000 'International Tables Vol C Tables 4.2.6.8 and 6.1.1.4'
N N 0.0061 0.0033 'International Tables Vol C Tables 4.2.6.8 and 6.1.1.4'
Ti Ti 0.2776 0.4457 'International Tables Vol C Tables 4.2.6.8 and 6.1.1.4'

loop_
_geom_angle_atom_site_label_1
_geom_angle_atom_site_label_2
_geom_angle_atom_site_label_3
_geom_angle
_geom_angle_site_symmetry_1
_geom_angle_site_symmetry_3
_geom_angle_publ_flag
N1 C1 C2 106.14(14) . . ?
N1 C1 H1A 110.5 . . ?
C2 C1 H1A 110.5 . . ?
N1 C1 H1B 110.5 . . ?
C2 C1 H1B 110.5 . . ?
H1A C1 H1B 108.7 . . ?
C1 C2 C3 106.22(14) . . ?
C1 C2 H2A 110.5 . . ?
C3 C2 H2A 110.5 . . ?
C1 C2 H2B 110.5 . . ?
C3 C2 H2B 110.5 . . ?
H2A C2 H2B 108.7 . . ?
C4 C3 C2 102.88(14) . . ?
C4 C3 H3A 111.2 . . ?
C2 C3 H3A 111.2 . . ?
C4 C3 H3B 111.2 . . ?
C2 C3 H3B 111.2 . . ?
H3A C3 H3B 109.1 . . ?
N1 C4 N2 113.82(14) . . ?
N1 C4 C3 112.85(14) . . ?
N2 C4 C3 133.31(15) . . ?
C10 C5 N2 125.99(16) . . ?
C10 C5 C6 118.39(15) . . ?
N2 C5 C6 115.57(15) . . ?
C7 C6 C5 121.89(17) . . ?
C7 C6 H6 119.1 . . ?
C5 C6 H6 119.1 . . ?
C6 C7 C8 118.48(18) . . ?
C6 C7 C11 119.70(18) . . ?
C8 C7 C11 121.79(17) . . ?
C9 C8 C7 121.18(16) . . ?
C9 C8 H8 119.4 . . ?
C7 C8 H8 119.4 . . ?
C8 C9 C10 119.67(17) . . ?
C8 C9 C12 120.86(17) . . ?
C10 C9 C12 119.44(19) . . ?
C9 C10 C5 120.37(17) . . ?
C9 C10 H10 119.8 . . ?
C5 C10 H10 119.8 . . ?
C7 C11 H11A 109.5 . . ?
C7 C11 H11B 109.5 . . ?
H11A C11 H11B 109.5 . . ?
C7 C11 H11C 109.5 . . ?
H11A C11 H11C 109.5 . . ?
H11B C11 H11C 109.5 . . ?
C9 C12 H12A 109.5 . . ?
C9 C12 H12B 109.5 . . ?
H12A C12 H12B 109.5 . . ?
C9 C12 H12C 109.5 . . ?
H12A C12 H12C 109.5 . . ?
H12B C12 H12C 109.5 . . ?
N3 C13 C18 120.07(14) . . ?
N3 C13 C14 120.72(15) . . ?
C18 C13 C14 119.20(15) . . ?
C15 C14 C13 119.36(16) . . ?
C15 C14 C19 120.77(15) . . ?
C13 C14 C19 119.86(15) . . ?
C14 C15 C16 122.02(16) . . ?
C14 C15 H15 119.0 . . ?
C16 C15 H15 119.0 . . ?
C17 C16 C15 118.18(16) . . ?
C17 C16 C20 121.16(18) . . ?
C15 C16 C20 120.66(17) . . ?
C16 C17 C18 121.88(17) . . ?
C16 C17 H17 119.1 . . ?
C18 C17 H17 119.1 . . ?
C17 C18 C13 119.31(15) . . ?
C17 C18 C21 120.44(16) . . ?
C13 C18 C21 120.24(15) . . ?
C14 C19 H19A 109.5 . . ?
C14 C19 H19B 109.5 . . ?
H19A C19 H19B 109.5 . . ?
C14 C19 H19C 109.5 . . ?
H19A C19 H19C 109.5 . . ?
H19B C19 H19C 109.5 . . ?
C16 C20 H20A 109.5 . . ?
C16 C20 H20B 109.5 . . ?
H20A C20 H20B 109.5 . . ?
C16 C20 H20C 109.5 . . ?
H20A C20 H20C 109.5 . . ?
H20B C20 H20C 109.5 . . ?
C18 C21 H21A 109.5 . . ?
C18 C21 H21B 109.5 . . ?
H21A C21 H21B 109.5 . . ?
C18 C21 H21C 109.5 . . ?
H21A C21 H21C 109.5 . . ?
H21B C21 H21C 109.5 . . ?
C23 C22 C26 108.13(14) . . ?
C23 C22 C27 126.13(17) . . ?
C26 C22 C27 125.74(16) . . ?
C23 C22 Ti 73.36(9) . . ?
C26 C22 Ti 70.62(9) . . ?
C27 C22 Ti 121.41(12) . . ?
C22 C23 C24 108.10(15) . . ?
C22 C23 C28 125.82(17) . . ?
C24 C23 C28 126.00(17) . . ?
C22 C23 Ti 72.60(9) . . ?
C24 C23 Ti 70.63(9) . . ?
C28 C23 Ti 124.96(12) . . ?
C25 C24 C23 108.30(14) . . ?
C25 C24 C29 125.60(17) . . ?
C23 C24 C29 125.79(17) . . ?
C25 C24 Ti 71.88(9) . . ?
C23 C24 Ti 74.66(9) . . ?
C29 C24 Ti 124.39(11) . . ?
C24 C25 C26 107.44(14) . . ?
C24 C25 C30 125.09(15) . . ?
C26 C25 C30 127.45(16) . . ?
C24 C25 Ti 72.98(9) . . ?
C26 C25 Ti 72.56(9) . . ?
C30 C25 Ti 121.49(11) . . ?
C22 C26 C25 108.02(15) . . ?
C22 C26 C31 124.77(15) . . ?
C25 C26 C31 127.22(16) . . ?
C22 C26 Ti 74.49(9) . . ?
C25 C26 Ti 72.06(9) . . ?
C31 C26 Ti 119.58(12) . . ?
C22 C27 H27A 109.5 . . ?
C22 C27 H27B 109.5 . . ?
H27A C27 H27B 109.5 . . ?
C22 C27 H27C 109.5 . . ?
H27A C27 H27C 109.5 . . ?
H27B C27 H27C 109.5 . . ?
C23 C28 H28A 109.5 . . ?
C23 C28 H28B 109.5 . . ?
H28A C28 H28B 109.5 . . ?
C23 C28 H28C 109.5 . . ?
H28A C28 H28C 109.5 . . ?
H28B C28 H28C 109.5 . . ?
C24 C29 H29A 109.5 . . ?
C24 C29 H29B 109.5 . . ?
H29A C29 H29B 109.5 . . ?
C24 C29 H29C 109.5 . . ?
H29A C29 H29C 109.5 . . ?
H29B C29 H29C 109.5 . . ?
C25 C30 H30A 109.5 . . ?
C25 C30 H30B 109.5 . . ?
H30A C30 H30B 109.5 . . ?
C25 C30 H30C 109.5 . . ?
H30A C30 H30C 109.5 . . ?
H30B C30 H30C 109.5 . . ?
C26 C31 H31A 109.5 . . ?
C26 C31 H31B 109.5 . . ?
H31A C31 H31B 109.5 . . ?
C26 C31 H31C 109.5 . . ?
H31A C31 H31C 109.5 . . ?
H31B C31 H31C 109.5 . . ?
C4 N1 C1 111.55(14) . . ?
C4 N1 Ti 91.46(10) . . ?
C1 N1 Ti 156.69(12) . . ?
C4 N2 C5 129.16(15) . . ?
C4 N2 Ti 90.37(10) . . ?
C5 N2 Ti 139.92(12) . . ?
C13 N3 Ti 168.52(12) . . ?
N3 Ti N1 108.41(6) . . ?
N3 Ti N2 109.10(6) . . ?
N1 Ti N2 64.25(5) . . ?
N3 Ti C25 93.29(6) . . ?
N1 Ti C25 131.19(6) . . ?
N2 Ti C25 147.52(6) . . ?
N3 Ti C26 116.37(6) . . ?
N1 Ti C26 96.71(5) . . ?
N2 Ti C26 134.36(6) . . ?
C25 Ti C26 35.38(5) . . ?
N3 Ti C24 104.88(6) . . ?
N1 Ti C24 145.06(6) . . ?
N2 Ti C24 113.92(6) . . ?
C25 Ti C24 35.14(6) . . ?
C26 Ti C24 58.32(6) . . ?
N3 Ti C22 150.21(6) . . ?
N1 Ti C22 87.78(6) . . ?
N2 Ti C22 100.40(6) . . ?
C25 Ti C22 58.17(6) . . ?
C26 Ti C22 34.89(6) . . ?
C24 Ti C22 57.59(6) . . ?
N3 Ti C23 138.91(6) . . ?
N1 Ti C23 112.65(6) . . ?
N2 Ti C23 90.36(6) . . ?
C25 Ti C23 57.96(6) . . ?
C26 Ti C23 57.60(6) . . ?
C24 Ti C23 34.71(6) . . ?
C22 Ti C23 34.04(6) . . ?

loop_
_geom_bond_atom_site_label_1
_geom_bond_atom_site_label_2
_geom_bond_distance
_geom_bond_site_symmetry_2
_geom_bond_publ_flag
C1 N1 1.458(2) . ?
C1 C2 1.522(3) . ?
C1 H1A 0.9900 . ?
C1 H1B 0.9900 . ?
C2 C3 1.537(3) . ?
C2 H2A 0.9900 . ?
C2 H2B 0.9900 . ?
C3 C4 1.508(2) . ?
C3 H3A 0.9900 . ?
C3 H3B 0.9900 . ?
C4 N1 1.324(2) . ?
C4 N2 1.339(2) . ?
C5 C10 1.402(2) . ?
C5 N2 1.395(2) . ?
C5 C6 1.400(2) . ?
C6 C7 1.388(2) . ?
C6 H6 0.9500 . ?
C7 C8 1.394(3) . ?
C7 C11 1.508(3) . ?
C8 C9 1.387(3) . ?
C8 H8 0.9500 . ?
C9 C10 1.397(2) . ?
C9 C12 1.512(3) . ?
C10 H10 0.9500 . ?
C11 H11A 0.9800 . ?
C11 H11B 0.9800 . ?
C11 H11C 0.9800 . ?
C12 H12A 0.9800 . ?
C12 H12B 0.9800 . ?
C12 H12C 0.9800 . ?
C13 N3 1.381(2) . ?
C13 C18 1.412(2) . ?
C13 C14 1.415(2) . ?
C14 C15 1.391(2) . ?
C14 C19 1.503(2) . ?
C15 C16 1.393(3) . ?
C15 H15 0.9500 . ?
C16 C17 1.390(2) . ?
C16 C20 1.513(2) . ?
C17 C18 1.398(2) . ?
C17 H17 0.9500 . ?
C18 C21 1.504(2) . ?
C19 H19A 0.9800 . ?
C19 H19B 0.9800 . ?
C19 H19C 0.9800 . ?
C20 H20A 0.9800 . ?
C20 H20B 0.9800 . ?
C20 H20C 0.9800 . ?
C21 H21A 0.9800 . ?
C21 H21B 0.9800 . ?
C21 H21C 0.9800 . ?
C22 C23 1.408(2) . ?
C22 C26 1.425(2) . ?
C22 C27 1.502(2) . ?
C22 Ti 2.4000(16) . ?
C23 C24 1.423(2) . ?
C23 C28 1.502(3) . ?
C23 Ti 2.4099(17) . ?
C24 C25 1.419(2) . ?
C24 C29 1.502(2) . ?
C24 Ti 2.3574(16) . ?
C25 C26 1.426(2) . ?
C25 C30 1.499(2) . ?
C25 Ti 2.3430(16) . ?
C26 C31 1.499(2) . ?
C26 Ti 2.3495(16) . ?
C27 H27A 0.9800 . ?
C27 H27B 0.9800 . ?
C27 H27C 0.9800 . ?
C28 H28A 0.9800 . ?
C28 H28B 0.9800 . ?
C28 H28C 0.9800 . ?
C29 H29A 0.9800 . ?
C29 H29B 0.9800 . ?
C29 H29C 0.9800 . ?
C30 H30A 0.9800 . ?
C30 H30B 0.9800 . ?
C30 H30C 0.9800 . ?
C31 H31A 0.9800 . ?
C31 H31B 0.9800 . ?
C31 H31C 0.9800 . ?
N1 Ti 2.0907(14) . ?
N2 Ti 2.1061(14) . ?
N3 Ti 1.7363(14) . ?

loop_
_geom_torsion_atom_site_label_1
_geom_torsion_atom_site_label_2
_geom_torsion_atom_site_label_3
_geom_torsion_atom_site_label_4
_geom_torsion
_geom_torsion_site_symmetry_1
_geom_torsion_site_symmetry_2
_geom_torsion_site_symmetry_3
_geom_torsion_site_symmetry_4
_geom_torsion_publ_flag
N1 C1 C2 C3 5.92(19) . . . . ?
C1 C2 C3 C4 -5.49(18) . . . . ?
C2 C3 C4 N1 3.31(18) . . . . ?
C2 C3 C4 N2 -175.10(17) . . . . ?
C10 C5 C6 C7 -1.2(2) . . . . ?
N2 C5 C6 C7 176.65(15) . . . . ?
C5 C6 C7 C8 0.5(3) . . . . ?
C5 C6 C7 C11 -177.54(17) . . . . ?
C6 C7 C8 C9 -0.2(3) . . . . ?
C11 C7 C8 C9 177.85(17) . . . . ?
C7 C8 C9 C10 0.5(3) . . . . ?
C7 C8 C9 C12 -177.56(17) . . . . ?
C8 C9 C10 C5 -1.2(2) . . . . ?
C12 C9 C10 C5 176.91(16) . . . . ?
N2 C5 C10 C9 -176.09(15) . . . . ?
C6 C5 C10 C9 1.5(2) . . . . ?
N3 C13 C14 C15 -178.99(14) . . . . ?
C18 C13 C14 C15 1.8(2) . . . . ?
N3 C13 C14 C19 -0.2(2) . . . . ?
C18 C13 C14 C19 -179.40(15) . . . . ?
C13 C14 C15 C16 0.2(2) . . . . ?
C19 C14 C15 C16 -178.59(16) . . . . ?
C14 C15 C16 C17 -1.7(2) . . . . ?
C14 C15 C16 C20 177.78(16) . . . . ?
C15 C16 C17 C18 1.2(2) . . . . ?
C20 C16 C17 C18 -178.25(16) . . . . ?
C16 C17 C18 C13 0.8(2) . . . . ?
C16 C17 C18 C21 179.62(16) . . . . ?
N3 C13 C18 C17 178.53(14) . . . . ?
C14 C13 C18 C17 -2.3(2) . . . . ?
N3 C13 C18 C21 -0.3(2) . . . . ?
C14 C13 C18 C21 178.87(15) . . . . ?
C26 C22 C23 C24 -0.39(18) . . . . ?
C27 C22 C23 C24 179.17(16) . . . . ?
Ti C22 C23 C24 62.08(11) . . . . ?
C26 C22 C23 C28 176.58(17) . . . . ?
C27 C22 C23 C28 -3.9(3) . . . . ?
Ti C22 C23 C28 -120.95(18) . . . . ?
C26 C22 C23 Ti -62.47(11) . . . . ?
C27 C22 C23 Ti 117.09(17) . . . . ?
C22 C23 C24 C25 1.15(18) . . . . ?
C28 C23 C24 C25 -175.81(16) . . . . ?
Ti C23 C24 C25 64.50(11) . . . . ?
C22 C23 C24 C29 175.02(16) . . . . ?
C28 C23 C24 C29 -1.9(3) . . . . ?
Ti C23 C24 C29 -121.62(17) . . . . ?
C22 C23 C24 Ti -63.35(12) . . . . ?
C28 C23 C24 Ti 119.69(17) . . . . ?
C23 C24 C25 C26 -1.46(18) . . . . ?
C29 C24 C25 C26 -175.35(15) . . . . ?
Ti C24 C25 C26 64.87(11) . . . . ?
C23 C24 C25 C30 176.76(15) . . . . ?
C29 C24 C25 C30 2.9(3) . . . . ?
Ti C24 C25 C30 -116.91(16) . . . . ?
C23 C24 C25 Ti -66.33(11) . . . . ?
C29 C24 C25 Ti 119.78(16) . . . . ?
C23 C22 C26 C25 -0.52(18) . . . . ?
C27 C22 C26 C25 179.92(16) . . . . ?
Ti C22 C26 C25 -64.76(11) . . . . ?
C23 C22 C26 C31 179.78(16) . . . . ?
C27 C22 C26 C31 0.2(3) . . . . ?
Ti C22 C26 C31 115.54(16) . . . . ?
C23 C22 C26 Ti 64.25(11) . . . . ?
C27 C22 C26 Ti -115.31(17) . . . . ?
C24 C25 C26 C22 1.22(18) . . . . ?
C30 C25 C26 C22 -176.94(16) . . . . ?
Ti C25 C26 C22 66.37(11) . . . . ?
C24 C25 C26 C31 -179.09(16) . . . . ?
C30 C25 C26 C31 2.7(3) . . . . ?
Ti C25 C26 C31 -113.94(17) . . . . ?
C24 C25 C26 Ti -65.15(11) . . . . ?
C30 C25 C26 Ti 116.68(17) . . . . ?
N2 C4 N1 C1 179.17(14) . . . . ?
C3 C4 N1 C1 0.44(19) . . . . ?
N2 C4 N1 Ti 2.95(14) . . . . ?
C3 C4 N1 Ti -175.78(11) . . . . ?
C2 C1 N1 C4 -4.08(19) . . . . ?
C2 C1 N1 Ti 166.3(2) . . . . ?
N1 C4 N2 C5 -175.74(15) . . . . ?
C3 C4 N2 C5 2.6(3) . . . . ?
N1 C4 N2 Ti -2.93(14) . . . . ?
C3 C4 N2 Ti 175.47(16) . . . . ?
C10 C5 N2 C4 -15.3(3) . . . . ?
C6 C5 N2 C4 167.00(16) . . . . ?
C10 C5 N2 Ti 175.86(13) . . . . ?
C6 C5 N2 Ti -1.8(2) . . . . ?
C18 C13 N3 Ti -68.5(6) . . . . ?
C14 C13 N3 Ti 112.3(6) . . . . ?
C13 N3 Ti N1 123.6(6) . . . . ?
C13 N3 Ti N2 -168.1(6) . . . . ?
C13 N3 Ti C25 -12.0(6) . . . . ?
C13 N3 Ti C26 16.0(6) . . . . ?
C13 N3 Ti C24 -45.7(6) . . . . ?
C13 N3 Ti C22 3.6(7) . . . . ?
C13 N3 Ti C23 -54.0(6) . . . . ?
C4 N1 Ti N3 100.94(10) . . . . ?
C1 N1 Ti N3 -70.2(3) . . . . ?
C4 N1 Ti N2 -1.90(9) . . . . ?
C1 N1 Ti N2 -173.0(3) . . . . ?
C4 N1 Ti C25 -147.25(9) . . . . ?
C1 N1 Ti C25 41.7(3) . . . . ?
C4 N1 Ti C26 -138.36(10) . . . . ?
C1 N1 Ti C26 50.5(3) . . . . ?
C4 N1 Ti C24 -97.39(13) . . . . ?
C1 N1 Ti C24 91.5(3) . . . . ?
C4 N1 Ti C22 -104.57(10) . . . . ?
C1 N1 Ti C22 84.3(3) . . . . ?
C4 N1 Ti C23 -80.74(10) . . . . ?
C1 N1 Ti C23 108.2(3) . . . . ?
C4 N2 Ti N3 -99.89(10) . . . . ?
C5 N2 Ti N3 71.44(18) . . . . ?
C4 N2 Ti N1 1.88(9) . . . . ?
C5 N2 Ti N1 173.22(19) . . . . ?
C4 N2 Ti C25 129.03(11) . . . . ?
C5 N2 Ti C25 -59.6(2) . . . . ?
C4 N2 Ti C26 75.01(12) . . . . ?
C5 N2 Ti C26 -113.65(17) . . . . ?
C4 N2 Ti C24 143.30(9) . . . . ?
C5 N2 Ti C24 -45.36(18) . . . . ?
C4 N2 Ti C22 84.28(10) . . . . ?
C5 N2 Ti C22 -104.38(17) . . . . ?
C4 N2 Ti C23 117.00(10) . . . . ?
C5 N2 Ti C23 -71.66(17) . . . . ?
C24 C25 Ti N3 -111.43(10) . . . . ?
C26 C25 Ti N3 133.44(10) . . . . ?
C30 C25 Ti N3 9.73(14) . . . . ?
C24 C25 Ti N1 130.49(10) . . . . ?
C26 C25 Ti N1 15.37(13) . . . . ?
C30 C25 Ti N1 -108.35(14) . . . . ?
C24 C25 Ti N2 23.04(15) . . . . ?
C26 C25 Ti N2 -92.08(13) . . . . ?
C30 C25 Ti N2 144.20(13) . . . . ?
C24 C25 Ti C26 115.13(14) . . . . ?
C30 C25 Ti C26 -123.71(18) . . . . ?
C26 C25 Ti C24 -115.13(14) . . . . ?
C30 C25 Ti C24 121.16(18) . . . . ?
C24 C25 Ti C22 77.63(10) . . . . ?
C26 C25 Ti C22 -37.49(10) . . . . ?
C30 C25 Ti C22 -161.20(16) . . . . ?
C24 C25 Ti C23 37.28(9) . . . . ?
C26 C25 Ti C23 -77.84(11) . . . . ?
C30 C25 Ti C23 158.44(16) . . . . ?
C22 C26 Ti N3 -169.30(9) . . . . ?
C25 C26 Ti N3 -54.01(11) . . . . ?
C31 C26 Ti N3 69.17(15) . . . . ?
C22 C26 Ti N1 76.29(10) . . . . ?
C25 C26 Ti N1 -168.42(10) . . . . ?
C31 C26 Ti N1 -45.24(14) . . . . ?
C22 C26 Ti N2 16.08(13) . . . . ?
C25 C26 Ti N2 131.37(10) . . . . ?
C31 C26 Ti N2 -105.45(14) . . . . ?
C22 C26 Ti C25 -115.29(14) . . . . ?
C31 C26 Ti C25 123.18(18) . . . . ?
C22 C26 Ti C24 -77.52(10) . . . . ?
C25 C26 Ti C24 37.76(10) . . . . ?
C31 C26 Ti C24 160.94(16) . . . . ?
C25 C26 Ti C22 115.29(14) . . . . ?
C31 C26 Ti C22 -121.53(17) . . . . ?
C22 C26 Ti C23 -36.32(9) . . . . ?
C25 C26 Ti C23 78.97(11) . . . . ?
C31 C26 Ti C23 -157.86(16) . . . . ?
C25 C24 Ti N3 74.07(10) . . . . ?
C23 C24 Ti N3 -170.32(10) . . . . ?
C29 C24 Ti N3 -47.15(17) . . . . ?
C25 C24 Ti N1 -87.94(13) . . . . ?
C23 C24 Ti N1 27.67(16) . . . . ?
C29 C24 Ti N1 150.84(15) . . . . ?
C25 C24 Ti N2 -166.71(9) . . . . ?
C23 C24 Ti N2 -51.09(11) . . . . ?
C29 C24 Ti N2 72.07(17) . . . . ?
C23 C24 Ti C25 115.62(14) . . . . ?
C29 C24 Ti C25 -121.2(2) . . . . ?
C25 C24 Ti C26 -38.02(9) . . . . ?
C23 C24 Ti C26 77.59(11) . . . . ?
C29 C24 Ti C26 -159.24(18) . . . . ?
C25 C24 Ti C22 -79.44(10) . . . . ?
C23 C24 Ti C22 36.18(10) . . . . ?
C29 C24 Ti C22 159.35(18) . . . . ?
C25 C24 Ti C23 -115.62(14) . . . . ?
C29 C24 Ti C23 123.2(2) . . . . ?
C23 C22 Ti N3 -97.13(15) . . . . ?
C26 C22 Ti N3 19.57(17) . . . . ?
C27 C22 Ti N3 140.28(15) . . . . ?
C23 C22 Ti N1 138.23(11) . . . . ?
C26 C22 Ti N1 -105.07(10) . . . . ?
C27 C22 Ti N1 15.64(15) . . . . ?
C23 C22 Ti N2 74.91(11) . . . . ?
C26 C22 Ti N2 -168.39(9) . . . . ?
C27 C22 Ti N2 -47.67(16) . . . . ?
C23 C22 Ti C25 -78.66(11) . . . . ?
C26 C22 Ti C25 38.03(9) . . . . ?
C27 C22 Ti C25 158.75(18) . . . . ?
C23 C22 Ti C26 -116.70(14) . . . . ?
C27 C22 Ti C26 120.71(19) . . . . ?
C23 C22 Ti C24 -36.91(10) . . . . ?
C26 C22 Ti C24 79.79(10) . . . . ?
C27 C22 Ti C24 -159.49(18) . . . . ?
C26 C22 Ti C23 116.70(14) . . . . ?
C27 C22 Ti C23 -122.6(2) . . . . ?
C22 C23 Ti N3 131.41(11) . . . . ?
C24 C23 Ti N3 14.32(15) . . . . ?
C28 C23 Ti N3 -106.64(17) . . . . ?
C22 C23 Ti N1 -46.16(11) . . . . ?
C24 C23 Ti N1 -163.25(9) . . . . ?
C28 C23 Ti N1 75.79(17) . . . . ?
C22 C23 Ti N2 -108.25(10) . . . . ?
C24 C23 Ti N2 134.66(10) . . . . ?
C28 C23 Ti N2 13.70(16) . . . . ?
C22 C23 Ti C25 79.34(11) . . . . ?
C24 C23 Ti C25 -37.75(10) . . . . ?
C28 C23 Ti C25 -158.71(18) . . . . ?
C22 C23 Ti C26 37.24(10) . . . . ?
C24 C23 Ti C26 -79.85(11) . . . . ?
C28 C23 Ti C26 159.19(18) . . . . ?
C22 C23 Ti C24 117.09(15) . . . . ?
C28 C23 Ti C24 -121.0(2) . . . . ?
C24 C23 Ti C22 -117.09(15) . . . . ?
C28 C23 Ti C22 122.0(2) . . . . ?
